data_4337993
loop_
_publ_author_name
'Chyba, Jan'
'Moravec, Zdenek'
'Necas, Marek'
'Mathur, Sanjay'
'Pinkas, Jiri'

_publ_section_title
;
 Construction of Larger Molecular Aluminophosphate Cages from the Cyclic
 Four-Ring Building Unit.
;
_journal_issue 7
_journal_name_full 'Inorganic chemistry'
_journal_page_first 3753
_journal_paper_doi 10.1021/ic500083a
_journal_volume 53
_journal_year 2014
_chemical_formula_sum 'C68 H168 Al6 F12 O46 P10 Si16'
_chemical_formula_weight 2871.04
_chemical_name_systematic
; 
 ? 
;
_space_group_IT_number 2
_symmetry_cell_setting triclinic
_symmetry_space_group_name_Hall '-P 1'
_symmetry_space_group_name_H-M 'P -1'
_atom_sites_solution_hydrogens geom
_atom_sites_solution_primary direct
_atom_sites_solution_secondary difmap
_audit_creation_method SHELXL-97
_cell_angle_alpha 81.927(2)
_cell_angle_beta 77.855(2)
_cell_angle_gamma 77.631(2)
_cell_formula_units_Z 1
_cell_length_a 13.9324(3)
_cell_length_b 16.0191(4)
_cell_length_c 16.7797(5)
_cell_measurement_reflns_used 45804
_cell_measurement_temperature 120(2)
_cell_measurement_theta_max 27.10
_cell_measurement_theta_min 2.67
_cell_volume 3558.29(16)
_computing_cell_refinement 'CrysAlis RED (Oxford Diffraction Ltd, 2009)'
_computing_data_collection 'CrysAlis CCD (Oxford Diffraction Ltd, 2009)'
_computing_data_reduction 'CrysAlis RED (Oxford Diffraction Ltd, 2009)'
_computing_structure_refinement 'SHELXL-97 (Sheldrick, 1997)'
_computing_structure_solution 'SHELXS-97 (Sheldrick, 1990)'
_diffrn_ambient_temperature 120(2)
_diffrn_detector_area_resol_mean 8.4353
_diffrn_measured_fraction_theta_full 0.995
_diffrn_measured_fraction_theta_max 0.995
_diffrn_measurement_device_type 'Xcalibur, Sapphire2, large Be window'
_diffrn_measurement_method '\w scan'
_diffrn_radiation_monochromator graphite
_diffrn_radiation_source 'Enhance (Mo) X-ray Source'
_diffrn_radiation_type MoK\a
_diffrn_radiation_wavelength 0.71073
_diffrn_reflns_av_R_equivalents 0.0386
_diffrn_reflns_av_sigmaI/netI 0.0653
_diffrn_reflns_limit_h_max 16
_diffrn_reflns_limit_h_min -16
_diffrn_reflns_limit_k_max 19
_diffrn_reflns_limit_k_min -16
_diffrn_reflns_limit_l_max 19
_diffrn_reflns_limit_l_min -19
_diffrn_reflns_number 42811
_diffrn_reflns_theta_full 25.00
_diffrn_reflns_theta_max 25.00
_diffrn_reflns_theta_min 2.67
_diffrn_standards_number 0
_exptl_absorpt_coefficient_mu 0.378
_exptl_absorpt_correction_T_max 1.0911
_exptl_absorpt_correction_T_min 0.8970
_exptl_absorpt_correction_type multi-scan
_exptl_absorpt_process_details 'CrysAlis RED (Oxford Diffraction Ltd, 2009)'
_exptl_crystal_density_diffrn 1.340
_exptl_crystal_density_method 'not measured'
_exptl_crystal_F_000 1504
_exptl_crystal_size_max 0.50
_exptl_crystal_size_mid 0.30
_exptl_crystal_size_min 0.30
_refine_diff_density_max 0.709
_refine_diff_density_min -0.410
_refine_diff_density_rms 0.087
_refine_ls_extinction_method none
_refine_ls_goodness_of_fit_ref 1.058
_refine_ls_hydrogen_treatment constr
_refine_ls_matrix_type full
_refine_ls_number_parameters 747
_refine_ls_number_reflns 12482
_refine_ls_number_restraints 6
_refine_ls_restrained_S_all 1.058
_refine_ls_R_factor_all 0.0976
_refine_ls_R_factor_gt 0.0539
_refine_ls_shift/su_max 0.000
_refine_ls_shift/su_mean 0.000
_refine_ls_structure_factor_coef Fsqd
_refine_ls_weighting_details 'calc w=1/[\s^2^(Fo^2^)+(0.1020P)^2^+0.0000P] where P=(Fo^2^+2Fc^2^)/3'
_refine_ls_weighting_scheme calc
_refine_ls_wR_factor_gt 0.1439
_refine_ls_wR_factor_ref 0.1739
_reflns_number_gt 7706
_reflns_number_total 12482
_reflns_threshold_expression >2sigma(I)
_cod_data_source_file comp-8_CHYBA20.CIF
_cod_data_source_block chyba20
_cod_depositor_comments
;
The following automatic conversions were performed:

'_symmetry_cell_setting' value 'Triclinic' changed to 'triclinic'
according to
/usr/data/users/saulius/automatic-downloads/rss-feeds/ACS/lib/dictionaries/cif_core.dic
dictionary named 'cif_core.dic' version 2.4.2 from 2011-04-26.

Automatic conversion script
Id: cif_fix_values 2281 2013-09-26 08:29:07Z andrius 

 Adding full bibliography for 4337991--4337995.cif.
;
_cod_original_sg_symbol_H-M P-1
_cod_database_code 4337993

loop_
_symmetry_equiv_pos_as_xyz
'x, y, z'
'-x, -y, -z'

loop_
_atom_site_label
_atom_site_type_symbol
_atom_site_fract_x
_atom_site_fract_y
_atom_site_fract_z
_atom_site_U_iso_or_equiv
_atom_site_adp_type
_atom_site_occupancy
_atom_site_symmetry_multiplicity
_atom_site_calc_flag
_atom_site_refinement_flags
_atom_site_disorder_assembly
_atom_site_disorder_group
P1 P 0.45747(7) 0.38497(6) 0.04300(6) 0.0247(2) Uani 1 1 d . . .
P2 P 0.75472(7) 0.25106(7) -0.04955(6) 0.0262(3) Uani 1 1 d . . .
P3 P 0.63743(7) 0.34961(7) -0.26552(6) 0.0278(3) Uani 1 1 d . . .
P4 P 0.84493(7) 0.43723(7) -0.23669(6) 0.0294(3) Uani 1 1 d . . .
P5 P 0.89826(8) 0.27566(7) -0.43498(7) 0.0364(3) Uani 1 1 d . . .
Si1 Si 1.10943(10) 0.19745(9) -0.50452(8) 0.0455(4) Uani 1 1 d . . .
Si2 Si 0.62717(9) 0.11600(8) -0.02603(8) 0.0414(3) Uani 1 1 d . . .
Si3 Si 1.04045(9) 0.49110(9) -0.25670(8) 0.0458(4) Uani 1 1 d . . .
Si4 Si 0.43678(9) 0.33649(8) -0.29462(8) 0.0410(3) Uani 1 1 d . . .
Si5 Si 0.93207(8) 0.22606(8) 0.03078(7) 0.0355(3) Uani 1 1 d . . .
Si6 Si 0.56788(8) 0.33691(8) 0.18403(7) 0.0348(3) Uani 1 1 d . . .
Si7 Si 0.26588(8) 0.32289(8) 0.06674(8) 0.0361(3) Uani 1 1 d . . .
Si8 Si 0.75885(11) 0.20406(9) -0.51465(9) 0.0519(4) Uani 1 1 d . . .
Al1 Al 0.85490(9) 0.23909(8) -0.23802(7) 0.0314(3) Uani 1 1 d . . .
Al2 Al 0.76887(9) 0.45455(8) -0.39649(7) 0.0349(3) Uani 1 1 d . . .
Al3 Al 0.63667(8) 0.42966(7) -0.10980(7) 0.0239(3) Uani 1 1 d . . .
F1 F 1.1671(3) 0.1493(3) -0.1808(4) 0.1268(17) Uani 1 1 d . . .
F2 F 1.2016(3) 0.0766(4) -0.2832(2) 0.160(2) Uani 1 1 d . . .
F3 F 1.1652(2) 0.0168(3) -0.1651(2) 0.0985(12) Uani 1 1 d . . .
F4 F 0.8624(4) -0.0288(3) -0.3352(2) 0.1371(19) Uani 1 1 d . . .
F5 F 0.7553(4) -0.0157(2) -0.2308(3) 0.1192(15) Uani 1 1 d . . .
F6 F 0.8923(4) -0.0959(2) -0.2221(3) 0.146(2) Uani 1 1 d . . .
O1 O 1.0022(3) 0.2689(2) -0.4881(2) 0.0805(13) Uani 1 1 d . A .
O2 O 0.39573(18) 0.46178(17) 0.08437(16) 0.0307(6) Uani 1 1 d . . .
O3 O 0.92247(19) 0.48308(19) -0.21397(16) 0.0378(7) Uani 1 1 d . . .
O4 O 0.55711(19) 0.30582(18) -0.28597(17) 0.0372(7) Uani 1 1 d . . .
O5 O 0.6650(2) 0.41369(18) -0.33997(16) 0.0381(7) Uani 1 1 d . A .
O6 O 0.81903(18) 0.21409(16) -0.12427(15) 0.0291(6) Uani 1 1 d . A .
O7 O 0.51640(19) 0.32584(17) 0.10528(16) 0.0328(7) Uani 1 1 d . . .
O8 O 0.59057(18) 0.39675(16) -0.19036(15) 0.0289(6) Uani 1 1 d . . .
O9 O 0.52422(18) 0.40554(16) -0.03552(15) 0.0293(6) Uani 1 1 d . . .
O10 O 0.71741(18) 0.34639(17) -0.05860(15) 0.0321(7) Uani 1 1 d . . .
O11 O 0.38554(18) 0.33027(17) 0.02668(17) 0.0333(7) Uani 1 1 d . . .
O12 O 0.6634(2) 0.20730(19) -0.01890(19) 0.0432(8) Uani 1 1 d . . .
O13 O 0.8377(2) 0.47203(19) -0.32539(17) 0.0418(7) Uani 1 1 d . A .
O14 O 0.8451(2) 0.36761(18) -0.44830(16) 0.0426(8) Uani 1 1 d . A .
O15 O 0.74662(18) 0.46357(18) -0.18105(17) 0.0370(7) Uani 1 1 d . . .
O16 O 0.72521(19) 0.28011(17) -0.25140(16) 0.0359(7) Uani 1 1 d . A .
O17 O 0.81342(19) 0.23204(18) 0.02169(15) 0.0340(7) Uani 1 1 d . . .
O18 O 0.88516(19) 0.34266(18) -0.22921(17) 0.0373(7) Uani 1 1 d . A .
O19 O 0.9924(2) 0.1860(2) -0.22380(17) 0.0432(8) Uani 1 1 d . A .
O20 O 0.8331(2) 0.12396(19) -0.24613(17) 0.0438(8) Uani 1 1 d . A .
O21 O 0.9070(3) 0.2437(2) -0.35044(18) 0.0618(10) Uani 1 1 d . A .
O22A O 0.8352(7) 0.2145(4) -0.4555(7) 0.046(3) Uani 0.65(2) 1 d PU A 1
O22B O 0.8714(10) 0.2291(9) -0.4981(10) 0.039(3) Uani 0.35(2) 1 d PU A 2
C1 C 0.8931(4) 0.0534(3) -0.2438(3) 0.0545(15) Uani 1 1 d . . .
C2 C 0.9907(4) 0.0398(3) -0.2298(3) 0.0594(15) Uani 1 1 d . A .
H2 H 1.0286 -0.0169 -0.2257 0.071 Uiso 1 1 calc R . .
C3 C 1.0321(3) 0.1070(4) -0.2219(3) 0.0468(13) Uani 1 1 d . . .
C4 C 1.1435(4) 0.0897(5) -0.2117(4) 0.0702(18) Uani 1 1 d . A .
C5 C 0.8541(5) -0.0223(4) -0.2569(4) 0.074(2) Uani 1 1 d . A .
C6 C 0.7329(4) 0.5537(3) -0.4717(3) 0.0551(13) Uani 1 1 d . A .
H6A H 0.6933 0.5393 -0.5079 0.083 Uiso 1 1 calc R . .
H6B H 0.7937 0.5710 -0.5046 0.083 Uiso 1 1 calc R . .
H6C H 0.6934 0.6011 -0.4408 0.083 Uiso 1 1 calc R . .
C11 C 1.0836(4) 0.0895(3) -0.4769(3) 0.0612(14) Uani 1 1 d . A .
H11A H 1.0544 0.0826 -0.4185 0.092 Uiso 1 1 calc R . .
H11B H 1.1461 0.0476 -0.4881 0.092 Uiso 1 1 calc R . .
H11C H 1.0366 0.0803 -0.5093 0.092 Uiso 1 1 calc R . .
C12 C 1.1587(4) 0.2196(4) -0.6146(3) 0.0635(15) Uani 1 1 d . A .
H12A H 1.1058 0.2225 -0.6458 0.095 Uiso 1 1 calc R . .
H12B H 1.2149 0.1737 -0.6322 0.095 Uiso 1 1 calc R . .
H12C H 1.1815 0.2746 -0.6243 0.095 Uiso 1 1 calc R . .
C13 C 1.1930(5) 0.2190(4) -0.4419(4) 0.0826(19) Uani 1 1 d . A .
H13A H 1.2130 0.2743 -0.4625 0.124 Uiso 1 1 calc R . .
H13B H 1.2526 0.1733 -0.4450 0.124 Uiso 1 1 calc R . .
H13C H 1.1580 0.2209 -0.3848 0.124 Uiso 1 1 calc R . .
C21 C 0.5774(5) 0.1328(4) -0.1217(4) 0.0729(18) Uani 1 1 d . . .
H21A H 0.5261 0.1853 -0.1215 0.109 Uiso 1 1 calc R . .
H21B H 0.5478 0.0836 -0.1258 0.109 Uiso 1 1 calc R . .
H21C H 0.6318 0.1384 -0.1686 0.109 Uiso 1 1 calc R . .
C22 C 0.7365(4) 0.0268(3) -0.0253(3) 0.0621(15) Uani 1 1 d . . .
H22A H 0.7878 0.0358 -0.0739 0.093 Uiso 1 1 calc R . .
H22B H 0.7156 -0.0278 -0.0260 0.093 Uiso 1 1 calc R . .
H22C H 0.7640 0.0251 0.0242 0.093 Uiso 1 1 calc R . .
C23 C 0.5313(4) 0.1037(3) 0.0667(4) 0.0661(16) Uani 1 1 d . . .
H23A H 0.5632 0.0896 0.1149 0.099 Uiso 1 1 calc R . .
H23B H 0.4972 0.0574 0.0623 0.099 Uiso 1 1 calc R . .
H23C H 0.4824 0.1576 0.0722 0.099 Uiso 1 1 calc R . .
C31 C 1.0955(4) 0.5073(4) -0.1698(4) 0.0809(19) Uani 1 1 d . . .
H31A H 1.0583 0.5600 -0.1460 0.121 Uiso 1 1 calc R . .
H31B H 1.1657 0.5123 -0.1895 0.121 Uiso 1 1 calc R . .
H31C H 1.0917 0.4583 -0.1280 0.121 Uiso 1 1 calc R . .
C32 C 1.1048(3) 0.3909(4) -0.2999(4) 0.0683(16) Uani 1 1 d . . .
H32A H 1.1046 0.3433 -0.2563 0.103 Uiso 1 1 calc R . .
H32B H 1.1739 0.3953 -0.3249 0.103 Uiso 1 1 calc R . .
H32C H 1.0702 0.3803 -0.3417 0.103 Uiso 1 1 calc R . .
C33 C 1.0397(5) 0.5855(5) -0.3327(5) 0.105(3) Uani 1 1 d . . .
H33A H 1.0101 0.5764 -0.3781 0.157 Uiso 1 1 calc R . .
H33B H 1.1084 0.5941 -0.3536 0.157 Uiso 1 1 calc R . .
H33C H 1.0002 0.6364 -0.3070 0.157 Uiso 1 1 calc R . .
C41 C 0.4166(4) 0.4480(3) -0.3420(3) 0.0579(14) Uani 1 1 d . . .
H41A H 0.4338 0.4853 -0.3077 0.087 Uiso 1 1 calc R . .
H41B H 0.3463 0.4668 -0.3471 0.087 Uiso 1 1 calc R . .
H41C H 0.4591 0.4514 -0.3965 0.087 Uiso 1 1 calc R . .
C42 C 0.3599(4) 0.3262(4) -0.1907(3) 0.0654(15) Uani 1 1 d . . .
H42A H 0.3717 0.2661 -0.1675 0.098 Uiso 1 1 calc R . .
H42B H 0.2890 0.3451 -0.1940 0.098 Uiso 1 1 calc R . .
H42C H 0.3782 0.3619 -0.1557 0.098 Uiso 1 1 calc R . .
C43 C 0.4155(4) 0.2621(3) -0.3603(4) 0.0654(16) Uani 1 1 d . . .
H43A H 0.4596 0.2672 -0.4138 0.098 Uiso 1 1 calc R . .
H43B H 0.3457 0.2763 -0.3674 0.098 Uiso 1 1 calc R . .
H43C H 0.4300 0.2031 -0.3346 0.098 Uiso 1 1 calc R . .
C51 C 0.9990(3) 0.1168(3) 0.0094(3) 0.0479(12) Uani 1 1 d . . .
H51A H 0.9712 0.0748 0.0512 0.072 Uiso 1 1 calc R . .
H51B H 1.0702 0.1117 0.0102 0.072 Uiso 1 1 calc R . .
H51C H 0.9913 0.1058 -0.0447 0.072 Uiso 1 1 calc R . .
C52 C 0.9242(4) 0.2426(4) 0.1389(3) 0.0608(15) Uani 1 1 d . . .
H52A H 0.8877 0.3008 0.1489 0.091 Uiso 1 1 calc R . .
H52B H 0.9918 0.2353 0.1503 0.091 Uiso 1 1 calc R . .
H52C H 0.8890 0.2006 0.1747 0.091 Uiso 1 1 calc R . .
C53 C 0.9827(4) 0.3106(3) -0.0430(3) 0.0625(15) Uani 1 1 d . . .
H53A H 0.9803 0.3007 -0.0988 0.094 Uiso 1 1 calc R . .
H53B H 1.0522 0.3088 -0.0385 0.094 Uiso 1 1 calc R . .
H53C H 0.9425 0.3670 -0.0307 0.094 Uiso 1 1 calc R . .
C61 C 0.4647(3) 0.3681(3) 0.2711(3) 0.0461(12) Uani 1 1 d . . .
H61A H 0.4240 0.4235 0.2554 0.069 Uiso 1 1 calc R . .
H61B H 0.4930 0.3730 0.3186 0.069 Uiso 1 1 calc R . .
H61C H 0.4228 0.3243 0.2852 0.069 Uiso 1 1 calc R . .
C62 C 0.6473(3) 0.4190(3) 0.1480(3) 0.0486(12) Uani 1 1 d . . .
H62A H 0.7006 0.3989 0.1027 0.073 Uiso 1 1 calc R . .
H62B H 0.6770 0.4285 0.1931 0.073 Uiso 1 1 calc R . .
H62C H 0.6063 0.4729 0.1291 0.073 Uiso 1 1 calc R . .
C63 C 0.6411(3) 0.2298(3) 0.2089(3) 0.0507(13) Uani 1 1 d . . .
H63A H 0.5958 0.1894 0.2301 0.076 Uiso 1 1 calc R . .
H63B H 0.6799 0.2330 0.2505 0.076 Uiso 1 1 calc R . .
H63C H 0.6868 0.2101 0.1594 0.076 Uiso 1 1 calc R . .
C71 C 0.1857(3) 0.4221(3) 0.0301(3) 0.0460(12) Uani 1 1 d . . .
H71A H 0.1950 0.4707 0.0552 0.069 Uiso 1 1 calc R . .
H71B H 0.1155 0.4159 0.0452 0.069 Uiso 1 1 calc R . .
H71C H 0.2040 0.4322 -0.0296 0.069 Uiso 1 1 calc R . .
C72 C 0.2504(3) 0.3091(3) 0.1796(3) 0.0529(13) Uani 1 1 d . . .
H72A H 0.2955 0.2569 0.1966 0.079 Uiso 1 1 calc R . .
H72B H 0.1811 0.3043 0.2037 0.079 Uiso 1 1 calc R . .
H72C H 0.2663 0.3589 0.1984 0.079 Uiso 1 1 calc R . .
C73 C 0.2492(4) 0.2256(3) 0.0264(3) 0.0591(14) Uani 1 1 d . . .
H73A H 0.2536 0.2363 -0.0331 0.089 Uiso 1 1 calc R . .
H73B H 0.1835 0.2123 0.0520 0.089 Uiso 1 1 calc R . .
H73C H 0.3016 0.1770 0.0390 0.089 Uiso 1 1 calc R . .
C81 C 0.8258(4) 0.1569(4) -0.6100(3) 0.0749(17) Uani 1 1 d . A .
H81A H 0.8633 0.1979 -0.6451 0.112 Uiso 1 1 calc R . .
H81B H 0.7774 0.1439 -0.6389 0.112 Uiso 1 1 calc R . .
H81C H 0.8721 0.1039 -0.5966 0.112 Uiso 1 1 calc R . .
C82 C 0.6763(4) 0.3083(3) -0.5346(4) 0.0694(16) Uani 1 1 d . A .
H82A H 0.6525 0.3359 -0.4836 0.104 Uiso 1 1 calc R . .
H82B H 0.6191 0.2991 -0.5553 0.104 Uiso 1 1 calc R . .
H82C H 0.7137 0.3454 -0.5754 0.104 Uiso 1 1 calc R . .
C83 C 0.6914(5) 0.1306(4) -0.4427(4) 0.099(2) Uani 1 1 d . A .
H83A H 0.7393 0.0855 -0.4182 0.148 Uiso 1 1 calc R . .
H83B H 0.6531 0.1045 -0.4717 0.148 Uiso 1 1 calc R . .
H83C H 0.6457 0.1624 -0.3995 0.148 Uiso 1 1 calc R . .
O100 O 0.4178(9) -0.0269(10) -0.3846(7) 0.273(7) Uani 1 1 d . . .
C101 C 0.4704(10) -0.0108(6) -0.3223(10) 0.174(5) Uani 1 1 d . . .
H10A H 0.4298 -0.0164 -0.2665 0.208 Uiso 1 1 calc R . .
H10B H 0.4886 0.0468 -0.3338 0.208 Uiso 1 1 calc R . .
C102 C 0.5620(7) -0.0816(9) -0.3332(9) 0.176(5) Uani 1 1 d . . .
H10C H 0.6240 -0.0578 -0.3447 0.211 Uiso 1 1 calc R . .
H10D H 0.5624 -0.1232 -0.2836 0.211 Uiso 1 1 calc R . .
C103 C 0.5528(12) -0.1213(10) -0.4018(8) 0.224(9) Uani 1 1 d . . .
H10E H 0.5976 -0.1015 -0.4516 0.269 Uiso 1 1 calc R . .
H10F H 0.5726 -0.1845 -0.3917 0.269 Uiso 1 1 calc R . .
C104 C 0.4603(8) -0.1011(8) -0.4126(6) 0.124(3) Uani 1 1 d . . .
H10G H 0.4232 -0.1461 -0.3834 0.149 Uiso 1 1 calc R . .
H10H H 0.4585 -0.0976 -0.4716 0.149 Uiso 1 1 calc R . .

loop_
_atom_site_aniso_label
_atom_site_aniso_U_11
_atom_site_aniso_U_22
_atom_site_aniso_U_33
_atom_site_aniso_U_23
_atom_site_aniso_U_13
_atom_site_aniso_U_12
P1 0.0193(5) 0.0237(6) 0.0296(6) -0.0034(4) -0.0021(4) -0.0024(4)
P2 0.0183(5) 0.0304(6) 0.0280(6) -0.0046(5) -0.0033(4) -0.0008(4)
P3 0.0251(5) 0.0284(6) 0.0292(6) -0.0057(5) -0.0091(4) 0.0023(4)
P4 0.0194(5) 0.0359(7) 0.0304(6) -0.0076(5) -0.0003(4) -0.0011(5)
P5 0.0383(6) 0.0373(7) 0.0301(6) -0.0102(5) -0.0049(5) 0.0037(5)
Si1 0.0401(7) 0.0437(8) 0.0454(8) -0.0097(6) 0.0012(6) 0.0024(6)
Si2 0.0346(7) 0.0327(7) 0.0575(8) -0.0035(6) -0.0107(6) -0.0061(6)
Si3 0.0226(6) 0.0521(9) 0.0560(8) 0.0045(7) -0.0004(6) -0.0061(6)
Si4 0.0315(6) 0.0444(8) 0.0500(8) -0.0136(6) -0.0165(6) 0.0010(6)
Si5 0.0326(6) 0.0332(7) 0.0413(7) -0.0047(6) -0.0170(5) 0.0031(5)
Si6 0.0316(6) 0.0381(7) 0.0323(7) -0.0038(5) -0.0080(5) 0.0007(5)
Si7 0.0240(6) 0.0393(8) 0.0452(7) -0.0051(6) -0.0019(5) -0.0106(5)
Si8 0.0600(9) 0.0484(9) 0.0522(8) -0.0098(7) -0.0275(7) -0.0012(7)
Al1 0.0292(6) 0.0301(7) 0.0270(7) -0.0044(5) -0.0018(5) 0.0095(5)
Al2 0.0364(7) 0.0350(8) 0.0283(7) -0.0030(6) -0.0054(5) 0.0036(6)
Al3 0.0165(5) 0.0263(7) 0.0260(6) -0.0046(5) -0.0020(5) 0.0013(5)
F1 0.055(2) 0.103(3) 0.228(6) -0.021(3) -0.060(3) 0.012(2)
F2 0.058(2) 0.282(6) 0.070(3) 0.021(3) 0.016(2) 0.066(3)
F3 0.066(2) 0.110(3) 0.098(3) 0.025(2) -0.030(2) 0.020(2)
F4 0.247(6) 0.106(3) 0.080(3) -0.041(2) -0.045(3) -0.046(3)
F5 0.134(4) 0.067(3) 0.172(4) -0.052(3) -0.034(3) -0.021(3)
F6 0.219(5) 0.038(2) 0.216(5) 0.001(3) -0.151(4) 0.002(3)
O1 0.060(2) 0.051(2) 0.087(3) 0.011(2) 0.043(2) 0.0175(19)
O2 0.0195(13) 0.0300(16) 0.0409(16) -0.0065(13) -0.0012(12) -0.0031(12)
O3 0.0222(14) 0.053(2) 0.0373(16) -0.0083(14) 0.0018(12) -0.0102(13)
O4 0.0324(15) 0.0337(17) 0.0505(18) -0.0134(14) -0.0192(14) 0.0004(13)
O5 0.0346(16) 0.0451(19) 0.0290(15) 0.0036(14) -0.0100(13) 0.0041(14)
O6 0.0241(14) 0.0292(16) 0.0302(15) -0.0036(12) -0.0059(11) 0.0044(12)
O7 0.0310(15) 0.0333(17) 0.0319(15) -0.0042(13) -0.0074(12) 0.0006(12)
O8 0.0233(13) 0.0328(17) 0.0320(15) -0.0077(12) -0.0073(11) -0.0033(12)
O9 0.0235(13) 0.0281(16) 0.0325(15) -0.0029(12) 0.0025(11) -0.0040(12)
O10 0.0293(14) 0.0295(16) 0.0321(15) -0.0038(12) -0.0062(12) 0.0073(12)
O11 0.0232(14) 0.0307(17) 0.0457(17) -0.0105(13) -0.0014(12) -0.0051(12)
O12 0.0320(16) 0.0378(19) 0.058(2) -0.0108(15) 0.0010(14) -0.0087(14)
O13 0.0449(18) 0.0411(19) 0.0383(17) 0.0002(14) -0.0088(14) -0.0074(14)
O14 0.0477(18) 0.0379(19) 0.0325(16) -0.0044(14) -0.0015(14) 0.0075(14)
O15 0.0216(14) 0.0431(18) 0.0437(17) -0.0106(14) 0.0022(12) -0.0049(13)
O16 0.0320(15) 0.0342(17) 0.0423(17) -0.0116(13) -0.0189(13) 0.0086(13)
O17 0.0266(14) 0.0423(18) 0.0300(15) -0.0071(13) -0.0069(12) 0.0040(13)
O18 0.0240(14) 0.0352(18) 0.0448(18) -0.0012(14) 0.0040(13) 0.0000(13)
O19 0.0272(15) 0.046(2) 0.0408(18) 0.0033(15) 0.0043(13) 0.0119(14)
O20 0.0518(18) 0.0364(19) 0.0399(17) -0.0128(14) -0.0169(15) 0.0125(15)
O21 0.078(2) 0.054(2) 0.0308(18) -0.0034(16) 0.0009(16) 0.0246(18)
O22A 0.057(5) 0.040(3) 0.044(6) -0.001(3) -0.020(4) -0.006(3)
O22B 0.038(6) 0.048(6) 0.021(7) -0.007(5) 0.009(5) 0.001(5)
C1 0.086(4) 0.037(3) 0.030(3) -0.013(2) -0.019(2) 0.025(3)
C2 0.072(4) 0.037(3) 0.055(3) -0.002(3) -0.021(3) 0.029(3)
C3 0.039(3) 0.056(4) 0.025(2) 0.009(2) 0.0032(19) 0.018(3)
C4 0.043(3) 0.079(5) 0.061(4) 0.007(3) 0.003(3) 0.027(3)
C5 0.100(5) 0.039(4) 0.085(4) -0.032(3) -0.047(4) 0.030(3)
C6 0.071(3) 0.045(3) 0.044(3) 0.000(2) -0.015(3) 0.002(3)
C11 0.067(4) 0.044(3) 0.066(4) -0.007(3) -0.006(3) -0.003(3)
C12 0.061(3) 0.069(4) 0.048(3) -0.005(3) 0.008(3) -0.003(3)
C13 0.121(6) 0.053(4) 0.085(4) 0.005(3) -0.049(4) -0.020(4)
C21 0.084(4) 0.062(4) 0.088(4) 0.023(3) -0.054(4) -0.029(3)
C22 0.066(3) 0.043(3) 0.068(4) -0.006(3) -0.014(3) 0.012(3)
C23 0.054(3) 0.038(3) 0.102(5) -0.001(3) 0.003(3) -0.020(3)
C31 0.046(3) 0.109(5) 0.100(5) -0.016(4) -0.016(3) -0.036(3)
C32 0.028(3) 0.080(4) 0.083(4) -0.018(3) 0.024(3) -0.009(3)
C33 0.052(4) 0.104(6) 0.131(6) 0.041(5) 0.006(4) -0.012(4)
C41 0.050(3) 0.050(3) 0.075(4) -0.007(3) -0.033(3) 0.009(2)
C42 0.045(3) 0.080(4) 0.069(4) -0.013(3) -0.010(3) -0.002(3)
C43 0.049(3) 0.064(4) 0.097(4) -0.037(3) -0.036(3) 0.000(3)
C51 0.036(2) 0.046(3) 0.059(3) -0.012(2) -0.014(2) 0.007(2)
C52 0.060(3) 0.074(4) 0.050(3) -0.017(3) -0.033(3) 0.012(3)
C53 0.057(3) 0.059(4) 0.081(4) 0.016(3) -0.035(3) -0.023(3)
C61 0.052(3) 0.047(3) 0.035(2) -0.009(2) -0.006(2) 0.003(2)
C62 0.040(3) 0.060(3) 0.051(3) -0.009(3) -0.013(2) -0.015(2)
C63 0.047(3) 0.050(3) 0.044(3) 0.002(2) -0.010(2) 0.012(2)
C71 0.025(2) 0.059(3) 0.052(3) -0.010(2) -0.007(2) 0.000(2)
C72 0.037(3) 0.063(4) 0.056(3) 0.002(3) 0.000(2) -0.018(2)
C73 0.043(3) 0.054(3) 0.084(4) -0.017(3) -0.007(3) -0.015(3)
C81 0.071(4) 0.093(5) 0.055(4) -0.003(3) -0.013(3) -0.004(3)
C82 0.068(4) 0.058(4) 0.083(4) -0.001(3) -0.033(3) -0.001(3)
C83 0.094(5) 0.090(5) 0.085(5) 0.004(4) 0.013(4) 0.004(4)
O100 0.240(12) 0.346(17) 0.182(10) -0.023(10) -0.064(8) 0.077(12)
C101 0.177(12) 0.076(7) 0.243(15) -0.005(8) -0.014(11) -0.002(7)
C102 0.068(6) 0.207(14) 0.214(14) 0.058(11) -0.005(8) -0.014(7)
C103 0.187(14) 0.243(16) 0.129(10) 0.021(10) 0.022(10) 0.129(12)
C104 0.117(8) 0.145(9) 0.094(6) -0.033(6) 0.000(6) 0.001(7)

loop_
_atom_type_symbol
_atom_type_description
_atom_type_scat_dispersion_real
_atom_type_scat_dispersion_imag
_atom_type_scat_source
C C 0.0033 0.0016 'International Tables Vol C Tables 4.2.6.8 and 6.1.1.4'
H H 0.0000 0.0000 'International Tables Vol C Tables 4.2.6.8 and 6.1.1.4'
O O 0.0106 0.0060 'International Tables Vol C Tables 4.2.6.8 and 6.1.1.4'
F F 0.0171 0.0103 'International Tables Vol C Tables 4.2.6.8 and 6.1.1.4'
Al Al 0.0645 0.0514 'International Tables Vol C Tables 4.2.6.8 and 6.1.1.4'
Si Si 0.0817 0.0704 'International Tables Vol C Tables 4.2.6.8 and 6.1.1.4'
P P 0.1023 0.0942 'International Tables Vol C Tables 4.2.6.8 and 6.1.1.4'

loop_
_geom_angle_atom_site_label_1
_geom_angle_atom_site_label_2
_geom_angle_atom_site_label_3
_geom_angle
_geom_angle_site_symmetry_1
_geom_angle_site_symmetry_3
O9 P1 O2 115.01(16) . .
O9 P1 O11 108.53(15) . .
O2 P1 O11 108.42(14) . .
O9 P1 O7 111.78(15) . .
O2 P1 O7 108.33(15) . .
O11 P1 O7 104.17(15) . .
O6 P2 O10 115.57(15) . .
O6 P2 O12 111.08(16) . .
O10 P2 O12 108.00(16) . .
O6 P2 O17 109.81(14) . .
O10 P2 O17 106.63(15) . .
O12 P2 O17 105.14(17) . .
O16 P3 O8 112.38(15) . .
O16 P3 O5 111.96(16) . .
O8 P3 O5 110.31(16) . .
O16 P3 O4 107.39(15) . .
O8 P3 O4 107.89(15) . .
O5 P3 O4 106.60(16) . .
O18 P4 O15 113.98(17) . .
O18 P4 O13 111.52(16) . .
O15 P4 O13 110.28(17) . .
O18 P4 O3 107.84(16) . .
O15 P4 O3 107.63(15) . .
O13 P4 O3 105.09(16) . .
O21 P5 O22B 127.6(7) . .
O21 P5 O14 115.78(17) . .
O22B P5 O14 105.0(5) . .
O21 P5 O1 109.5(2) . .
O22B P5 O1 87.1(6) . .
O14 P5 O1 106.91(19) . .
O21 P5 O22A 101.8(4) . .
O22B P5 O22A 30.8(4) . .
O14 P5 O22A 109.4(2) . .
O1 P5 O22A 113.7(5) . .
O1 Si1 C11 109.3(2) . .
O1 Si1 C13 108.2(3) . .
C11 Si1 C13 110.8(3) . .
O1 Si1 C12 103.8(2) . .
C11 Si1 C12 113.2(3) . .
C13 Si1 C12 111.1(3) . .
O12 Si2 C23 104.4(2) . .
O12 Si2 C21 106.0(2) . .
C23 Si2 C21 113.3(3) . .
O12 Si2 C22 108.4(2) . .
C23 Si2 C22 110.7(3) . .
C21 Si2 C22 113.3(3) . .
O3 Si3 C32 109.2(2) . .
O3 Si3 C33 109.2(2) . .
C32 Si3 C33 113.2(3) . .
O3 Si3 C31 104.0(2) . .
C32 Si3 C31 110.7(3) . .
C33 Si3 C31 110.1(3) . .
O4 Si4 C43 105.32(19) . .
O4 Si4 C41 108.8(2) . .
C43 Si4 C41 111.5(3) . .
O4 Si4 C42 107.9(2) . .
C43 Si4 C42 111.5(3) . .
C41 Si4 C42 111.5(3) . .
O17 Si5 C51 106.74(18) . .
O17 Si5 C52 104.53(19) . .
C51 Si5 C52 111.0(2) . .
O17 Si5 C53 107.85(19) . .
C51 Si5 C53 112.8(2) . .
C52 Si5 C53 113.4(3) . .
O7 Si6 C63 104.91(19) . .
O7 Si6 C62 107.17(18) . .
C63 Si6 C62 112.5(2) . .
O7 Si6 C61 107.94(18) . .
C63 Si6 C61 110.7(2) . .
C62 Si6 C61 113.1(2) . .
O11 Si7 C71 107.61(18) . .
O11 Si7 C72 108.68(18) . .
C71 Si7 C72 111.9(2) . .
O11 Si7 C73 103.83(18) . .
C71 Si7 C73 112.8(2) . .
C72 Si7 C73 111.5(2) . .
O22A Si8 O22B 27.3(3) . .
O22A Si8 C83 96.9(5) . .
O22B Si8 C83 122.0(6) . .
O22A Si8 C82 109.7(3) . .
O22B Si8 C82 105.8(4) . .
C83 Si8 C82 111.3(3) . .
O22A Si8 C81 112.6(5) . .
O22B Si8 C81 90.9(5) . .
C83 Si8 C81 113.0(3) . .
C82 Si8 C81 112.4(3) . .
O18 Al1 O16 96.88(13) . .
O18 Al1 O21 92.79(15) . .
O16 Al1 O21 94.35(15) . .
O18 Al1 O6 93.62(13) . .
O16 Al1 O6 93.62(12) . .
O21 Al1 O6 169.10(14) . .
O18 Al1 O20 175.50(13) . .
O16 Al1 O20 87.61(13) . .
O21 Al1 O20 86.97(15) . .
O6 Al1 O20 85.95(13) . .
O18 Al1 O19 87.56(13) . .
O16 Al1 O19 175.55(15) . .
O21 Al1 O19 85.64(14) . .
O6 Al1 O19 85.84(12) . .
O20 Al1 O19 87.94(13) . .
O5 Al2 O13 107.03(14) . .
O5 Al2 O14 104.84(15) . .
O13 Al2 O14 104.96(15) . .
O5 Al2 C6 112.96(19) . .
O13 Al2 C6 114.45(19) . .
O14 Al2 C6 111.84(18) . .
O2 Al3 O10 123.30(13) 2_665 .
O2 Al3 O8 121.56(13) 2_665 .
O10 Al3 O8 115.14(13) . .
O2 Al3 O9 89.26(12) 2_665 .
O10 Al3 O9 91.54(13) . .
O8 Al3 O9 89.77(12) . .
O2 Al3 O15 85.66(13) 2_665 .
O10 Al3 O15 90.89(13) . .
O8 Al3 O15 93.26(12) . .
O9 Al3 O15 174.90(13) . .
P5 O1 Si1 139.1(2) . .
P1 O2 Al3 157.18(18) . 2_665
P4 O3 Si3 133.08(18) . .
P3 O4 Si4 135.52(18) . .
P3 O5 Al2 140.27(17) . .
P2 O6 Al1 142.10(17) . .
P1 O7 Si6 137.62(18) . .
P3 O8 Al3 135.29(16) . .
P1 O9 Al3 160.77(18) . .
P2 O10 Al3 143.01(18) . .
P1 O11 Si7 133.70(17) . .
P2 O12 Si2 139.54(19) . .
P4 O13 Al2 134.7(2) . .
P5 O14 Al2 143.07(19) . .
P4 O15 Al3 147.6(2) . .
P3 O16 Al1 154.2(2) . .
P2 O17 Si5 135.89(18) . .
P4 O18 Al1 142.46(18) . .
C3 O19 Al1 127.5(3) . .
C1 O20 Al1 129.2(3) . .
P5 O21 Al1 150.8(2) . .
P5 O22A Si8 144.7(6) . .
P5 O22B Si8 135.0(9) . .
O20 C1 C2 126.4(5) . .
O20 C1 C5 115.6(5) . .
C2 C1 C5 118.1(5) . .
C3 C2 C1 120.6(4) . .
O19 C3 C2 128.3(4) . .
O19 C3 C4 112.7(5) . .
C2 C3 C4 119.0(5) . .
F1 C4 F2 110.0(7) . .
F1 C4 F3 108.0(6) . .
F2 C4 F3 104.4(5) . .
F1 C4 C3 114.2(5) . .
F2 C4 C3 109.1(5) . .
F3 C4 C3 110.7(5) . .
F6 C5 F4 108.8(5) . .
F6 C5 F5 104.2(7) . .
F4 C5 F5 101.4(5) . .
F6 C5 C1 116.3(5) . .
F4 C5 C1 111.2(6) . .
F5 C5 C1 113.7(4) . .
C104 O100 C101 109.7(10) . .
O100 C101 C102 101.0(11) . .
C103 C102 C101 103.9(11) . .
C104 C103 C102 109.2(10) . .
C103 C104 O100 109.8(13) . .

loop_
_geom_bond_atom_site_label_1
_geom_bond_atom_site_label_2
_geom_bond_distance
_geom_bond_site_symmetry_2
P1 O9 1.484(3) .
P1 O2 1.507(3) .
P1 O11 1.551(3) .
P1 O7 1.553(3) .
P2 O6 1.495(3) .
P2 O10 1.501(3) .
P2 O12 1.543(3) .
P2 O17 1.547(3) .
P3 O16 1.502(3) .
P3 O8 1.516(3) .
P3 O5 1.539(3) .
P3 O4 1.558(3) .
P4 O18 1.496(3) .
P4 O15 1.500(3) .
P4 O13 1.530(3) .
P4 O3 1.563(3) .
P5 O21 1.460(3) .
P5 O22B 1.525(11) .
P5 O14 1.509(3) .
P5 O1 1.522(3) .
P5 O22A 1.562(7) .
Si1 O1 1.674(3) .
Si1 C11 1.817(5) .
Si1 C13 1.835(6) .
Si1 C12 1.843(5) .
Si2 O12 1.673(3) .
Si2 C23 1.843(5) .
Si2 C21 1.843(5) .
Si2 C22 1.853(5) .
Si3 O3 1.674(3) .
Si3 C32 1.829(5) .
Si3 C33 1.836(6) .
Si3 C31 1.857(6) .
Si4 O4 1.674(3) .
Si4 C43 1.837(5) .
Si4 C41 1.840(5) .
Si4 C42 1.850(5) .
Si5 O17 1.673(3) .
Si5 C51 1.844(4) .
Si5 C52 1.847(4) .
Si5 C53 1.854(5) .
Si6 O7 1.676(3) .
Si6 C63 1.840(4) .
Si6 C62 1.854(5) .
Si6 C61 1.861(4) .
Si7 O11 1.684(3) .
Si7 C71 1.845(4) .
Si7 C72 1.848(5) .
Si7 C73 1.859(5) .
Si8 O22A 1.647(6) .
Si8 O22B 1.784(13) .
Si8 C83 1.823(7) .
Si8 C82 1.845(5) .
Si8 C81 1.847(5) .
Al1 O18 1.829(3) .
Al1 O16 1.835(3) .
Al1 O21 1.871(3) .
Al1 O6 1.877(3) .
Al1 O20 1.959(3) .
Al1 O19 1.971(3) .
Al2 O5 1.754(3) .
Al2 O13 1.764(3) .
Al2 O14 1.772(3) .
Al2 C6 1.931(5) .
Al3 O2 1.789(3) 2_665
Al3 O10 1.796(3) .
Al3 O8 1.797(3) .
Al3 O9 1.860(3) .
Al3 O15 1.864(3) .
F1 C4 1.278(7) .
F2 C4 1.314(6) .
F3 C4 1.325(7) .
F4 C5 1.312(7) .
F5 C5 1.340(7) .
F6 C5 1.297(6) .
O2 Al3 1.789(3) 2_665
O19 C3 1.266(5) .
O20 C1 1.255(5) .
C1 C2 1.394(7) .
C1 C5 1.491(8) .
C2 C3 1.359(7) .
C3 C4 1.558(7) .
O100 C104 1.312(13) .
O100 C101 1.474(15) .
C101 C102 1.513(13) .
C102 C103 1.432(17) .
C103 C104 1.305(15) .
